data_7210017
loop_
_publ_author_name
'Aitipamula, Srinivasulu'
'Wong, Annie B. H.'
'Chow, Pui Shan'
'Tan, Reginald B. H.'

_publ_section_title
;
 Novel solid forms of the anti-tuberculosis drug, Isoniazid: ternary and
 polymorphic cocrystals
;
_journal_issue 29
_journal_name_full CrystEngComm
_journal_page_first 5877
_journal_paper_doi 10.1039/c3ce40729b
_journal_volume 15
_journal_year 2013
_chemical_formula_sum 'C16 H18 N6 O6'
_chemical_formula_weight 390.36
_chemical_name_systematic
;
?
;
_space_group_IT_number 14
_symmetry_cell_setting monoclinic
_symmetry_space_group_name_Hall '-P 2yn'
_symmetry_space_group_name_H-M 'P 1 21/n 1'
_atom_sites_solution_hydrogens geom
_atom_sites_solution_primary direct
_atom_sites_solution_secondary difmap
_audit_creation_method SHELXL-97
_cell_angle_alpha 90.00
_cell_angle_beta 97.84(3)
_cell_angle_gamma 90.00
_cell_formula_units_Z 2
_cell_length_a 7.8906(16)
_cell_length_b 8.7030(17)
_cell_length_c 12.517(3)
_cell_measurement_reflns_used 1968
_cell_measurement_temperature 110(2)
_cell_measurement_theta_max 30.9019
_cell_measurement_theta_min 2.8595
_cell_volume 851.5(3)
_computing_cell_refinement 'CrystalClear (Rigaku Inc., 2007)'
_computing_data_collection 'CrystalClear (Rigaku Inc., 2007)'
_computing_data_reduction 'CrystalClear (Rigaku Inc., 2007)'
_computing_structure_refinement 'SHELXL-97 (Sheldrick, 1997)'
_computing_structure_solution 'SHELXS-97 (Sheldrick, 1990)'
_diffrn_ambient_temperature 110(2)
_diffrn_measured_fraction_theta_full 0.997
_diffrn_measured_fraction_theta_max 0.997
_diffrn_measurement_device_type 'Rigaku Saturn 70 CCD area detector'
_diffrn_measurement_method '\w scans'
_diffrn_radiation_monochromator graphite
_diffrn_radiation_source 'fine-focus sealed tube'
_diffrn_radiation_type MoK\a
_diffrn_radiation_wavelength 0.71073
_diffrn_reflns_av_R_equivalents 0.0201
_diffrn_reflns_av_sigmaI/netI 0.0202
_diffrn_reflns_limit_h_max 10
_diffrn_reflns_limit_h_min -10
_diffrn_reflns_limit_k_max 11
_diffrn_reflns_limit_k_min -10
_diffrn_reflns_limit_l_max 16
_diffrn_reflns_limit_l_min -12
_diffrn_reflns_number 6538
_diffrn_reflns_theta_full 28.28
_diffrn_reflns_theta_max 28.28
_diffrn_reflns_theta_min 2.86
_exptl_absorpt_coefficient_mu 0.119
_exptl_absorpt_correction_T_max 0.9742
_exptl_absorpt_correction_T_min 0.9494
_exptl_absorpt_correction_type multi-scan
_exptl_absorpt_process_details 'R. H. Blessing, Acta Cryst. 1995 A51, 33-38'
_exptl_crystal_colour colorless
_exptl_crystal_density_diffrn 1.523
_exptl_crystal_density_method 'not measured'
_exptl_crystal_description block
_exptl_crystal_F_000 408
_exptl_crystal_size_max 0.44
_exptl_crystal_size_mid 0.33
_exptl_crystal_size_min 0.22
_refine_diff_density_max 0.263
_refine_diff_density_min -0.259
_refine_diff_density_rms 0.059
_refine_ls_extinction_method none
_refine_ls_goodness_of_fit_ref 1.153
_refine_ls_hydrogen_treatment mixed
_refine_ls_matrix_type full
_refine_ls_number_parameters 143
_refine_ls_number_reflns 2113
_refine_ls_number_restraints 0
_refine_ls_restrained_S_all 1.153
_refine_ls_R_factor_all 0.0526
_refine_ls_R_factor_gt 0.0502
_refine_ls_shift/su_max 0.001
_refine_ls_shift/su_mean 0.000
_refine_ls_structure_factor_coef Fsqd
_refine_ls_weighting_details 'calc w=1/[\s^2^(Fo^2^)+(0.0560P)^2^+0.3743P] where P=(Fo^2^+2Fc^2^)/3'
_refine_ls_weighting_scheme calc
_refine_ls_wR_factor_gt 0.1207
_refine_ls_wR_factor_ref 0.1229
_reflns_number_gt 2014
_reflns_number_total 2113
_reflns_threshold_expression >2sigma(I)
_cod_data_source_file c3ce40729b.txt
_cod_data_source_block INHFAI
_cod_depositor_comments
;
The following automatic conversions were performed:

'_symmetry_cell_setting' value 'Monoclinic' changed to 'monoclinic'
according to /home/saulius/struct/CIF-dictionaries/cif_core.dic
dictionary named 'cif_core.dic' version 2.4.2 from
2011-04-26.

'_exptl_absorpt_correction_type' value 'Multi-scan'
changed to 'multi-scan' according to
/home/saulius/struct/CIF-dictionaries/cif_core.dic dictionary named
'cif_core.dic' version 2.4.2 from 2011-04-26.

Automatic conversion script
Id: cif_fix_values 1891 2012-01-12 08:04:46Z andrius 
;
_cod_original_sg_symbol_H-M P21/n
_cod_database_code 7210017

loop_
_symmetry_equiv_pos_as_xyz
'x, y, z'
'-x+1/2, y+1/2, -z+1/2'
'-x, -y, -z'
'x-1/2, -y-1/2, z-1/2'

loop_
_atom_site_label
_atom_site_type_symbol
_atom_site_fract_x
_atom_site_fract_y
_atom_site_fract_z
_atom_site_U_iso_or_equiv
_atom_site_adp_type
_atom_site_occupancy
_atom_site_symmetry_multiplicity
_atom_site_calc_flag
_atom_site_refinement_flags
O3 O 0.12740(13) 0.31662(11) 1.02198(8) 0.0240(3) Uani 1 1 d .
O1 O 0.64440(15) 0.84774(12) 0.72167(9) 0.0288(3) Uani 1 1 d .
O2 O 0.23971(14) 0.14120(12) 0.92193(9) 0.0261(3) Uani 1 1 d .
N1 N 0.30191(15) 0.51372(13) 0.93761(9) 0.0209(3) Uani 1 1 d .
N3 N 0.53944(17) 1.14890(14) 0.74586(11) 0.0245(3) Uani 1 1 d .
C7 C 0.14022(17) 0.17930(15) 0.98499(11) 0.0196(3) Uani 1 1 d .
N2 N 0.49293(15) 1.02083(13) 0.80547(10) 0.0213(3) Uani 1 1 d .
C3 C 0.29878(18) 0.65607(16) 0.97828(11) 0.0211(3) Uani 1 1 d .
H3 H 0.2410 0.6736 1.0390 0.025 Uiso 1 1 calc R
C2 C 0.37769(17) 0.77826(16) 0.93398(11) 0.0203(3) Uani 1 1 d .
H2 H 0.3740 0.8785 0.9637 0.024 Uiso 1 1 calc R
C6 C 0.54292(17) 0.87743(16) 0.78549(11) 0.0201(3) Uani 1 1 d .
C5 C 0.47063(18) 0.60223(16) 0.80612(11) 0.0213(3) Uani 1 1 d .
H5 H 0.5321 0.5805 0.7477 0.026 Uiso 1 1 calc R
C1 C 0.46268(17) 0.75155(15) 0.84489(10) 0.0192(3) Uani 1 1 d .
C8 C 0.01966(17) 0.06659(15) 1.02480(11) 0.0205(3) Uani 1 1 d .
H8 H -0.0304 0.0910 1.0875 0.025 Uiso 1 1 calc R
C4 C 0.38758(18) 0.48527(16) 0.85389(11) 0.0223(3) Uani 1 1 d .
H4 H 0.3913 0.3834 0.8270 0.027 Uiso 1 1 calc R
H1 H 0.403(3) 1.038(2) 0.8470(16) 0.036(5) Uiso 1 1 d .
H7 H 0.645(3) 1.179(2) 0.7729(17) 0.040(6) Uiso 1 1 d .
H6 H 0.543(3) 1.120(2) 0.6750(18) 0.041(5) Uiso 1 1 d .
H9 H 0.218(3) 0.406(3) 0.9785(19) 0.063(7) Uiso 1 1 d .

loop_
_atom_site_aniso_label
_atom_site_aniso_U_11
_atom_site_aniso_U_22
_atom_site_aniso_U_33
_atom_site_aniso_U_23
_atom_site_aniso_U_13
_atom_site_aniso_U_12
O3 0.0288(5) 0.0163(5) 0.0292(5) -0.0037(4) 0.0126(4) -0.0046(4)
O1 0.0322(6) 0.0235(5) 0.0346(6) 0.0046(4) 0.0191(5) 0.0054(4)
O2 0.0265(5) 0.0213(5) 0.0334(6) -0.0037(4) 0.0153(4) -0.0024(4)
N1 0.0203(6) 0.0178(6) 0.0247(6) 0.0009(4) 0.0036(4) -0.0015(4)
N3 0.0273(7) 0.0184(6) 0.0300(6) 0.0047(5) 0.0120(5) -0.0015(5)
C7 0.0194(6) 0.0182(6) 0.0219(6) 0.0005(5) 0.0050(5) -0.0010(5)
N2 0.0237(6) 0.0168(5) 0.0253(6) 0.0023(4) 0.0105(5) -0.0010(4)
C3 0.0207(6) 0.0194(6) 0.0241(6) 0.0013(5) 0.0062(5) 0.0000(5)
C2 0.0211(6) 0.0177(6) 0.0229(6) 0.0003(5) 0.0066(5) -0.0006(5)
C6 0.0196(6) 0.0197(6) 0.0219(6) 0.0013(5) 0.0055(5) 0.0007(5)
C5 0.0220(6) 0.0199(7) 0.0224(6) -0.0012(5) 0.0043(5) 0.0014(5)
C1 0.0171(6) 0.0191(6) 0.0213(6) 0.0019(5) 0.0026(5) 0.0007(5)
C8 0.0206(6) 0.0180(6) 0.0243(6) 0.0003(5) 0.0078(5) -0.0012(5)
C4 0.0233(7) 0.0181(6) 0.0254(7) 0.0000(5) 0.0028(5) -0.0001(5)

loop_
_atom_type_symbol
_atom_type_description
_atom_type_scat_dispersion_real
_atom_type_scat_dispersion_imag
_atom_type_scat_source
C C 0.0033 0.0016 'International Tables Vol C Tables 4.2.6.8 and 6.1.1.4'
H H 0.0000 0.0000 'International Tables Vol C Tables 4.2.6.8 and 6.1.1.4'
N N 0.0061 0.0033 'International Tables Vol C Tables 4.2.6.8 and 6.1.1.4'
O O 0.0106 0.0060 'International Tables Vol C Tables 4.2.6.8 and 6.1.1.4'

loop_
_geom_angle_atom_site_label_1
_geom_angle_atom_site_label_2
_geom_angle_atom_site_label_3
_geom_angle
_geom_angle_site_symmetry_1
C7 O3 H9 110.3(11) .
C3 N1 C4 120.21(12) .
C3 N1 H9 118.9(11) .
C4 N1 H9 120.9(11) .
N2 N3 H7 109.0(13) .
N2 N3 H6 109.5(13) .
H7 N3 H6 107.1(19) .
O2 C7 O3 124.54(13) .
O2 C7 C8 121.72(12) .
O3 C7 C8 113.73(12) .
C6 N2 N3 121.95(12) .
C6 N2 H1 120.7(13) .
N3 N2 H1 115.6(13) .
N1 C3 C2 121.63(13) .
N1 C3 H3 119.2 .
C2 C3 H3 119.2 .
C3 C2 C1 118.86(13) .
C3 C2 H2 120.6 .
C1 C2 H2 120.6 .
O1 C6 N2 123.27(13) .
O1 C6 C1 121.31(13) .
N2 C6 C1 115.40(12) .
C4 C5 C1 119.20(13) .
C4 C5 H5 120.4 .
C1 C5 H5 120.4 .
C5 C1 C2 118.89(12) .
C5 C1 C6 117.63(12) .
C2 C1 C6 123.46(12) .
C8 C8 C7 122.21(16) 3_557
C8 C8 H8 118.9 3_557
C7 C8 H8 118.9 .
N1 C4 C5 121.13(13) .
N1 C4 H4 119.4 .
C5 C4 H4 119.4 .

loop_
_geom_bond_atom_site_label_1
_geom_bond_atom_site_label_2
_geom_bond_distance
_geom_bond_site_symmetry_2
O3 C7 1.2905(16) .
O3 H9 1.23(3) .
O1 C6 1.2332(17) .
O2 C7 1.2323(17) .
N1 C3 1.3409(18) .
N1 C4 1.3452(18) .
N1 H9 1.29(3) .
N3 N2 1.4173(16) .
N3 H7 0.89(2) .
N3 H6 0.93(2) .
C7 C8 1.4983(18) .
N2 C6 1.3426(18) .
N2 H1 0.95(2) .
C3 C2 1.3858(19) .
C3 H3 0.9500 .
C2 C1 1.3969(19) .
C2 H2 0.9500 .
C6 C1 1.5107(18) .
C5 C4 1.389(2) .
C5 C1 1.3916(19) .
C5 H5 0.9500 .
C8 C8 1.331(3) 3_557
C8 H8 0.9500 .
C4 H4 0.9500 .
